data_2217071
loop_
_publ_author_name
'Kalkhambkar, Rajesh G.'
'Kulkarni, Geeta M.'
'Hwang, Wen-Shu'
'Lee, Chen-Shiang'

_publ_section_title
;
 <i>N</i>-(2-Chloroquinolin-3-ylmethylene)aniline
;
_journal_coeditor_code GW2018
_journal_issue 1
_journal_name_full 'Acta Crystallographica Section E'
_journal_page_first o258
_journal_page_last o258
_journal_paper_doi 10.1107/S1600536807064690
_journal_volume 64
_journal_year 2008
_chemical_formula_iupac 'C16 H11 Cl N2'
_chemical_formula_moiety 'C16 H11 Cl N2'
_chemical_formula_sum 'C16 H11 Cl N2'
_chemical_formula_weight 266.72
_chemical_melting_point 162
_chemical_name_systematic
;
N-(2-Chloroquinolin-3-ylmethylene)aniline
;
_space_group_IT_number 19
_symmetry_cell_setting orthorhombic
_symmetry_space_group_name_Hall 'P 2ac 2ab'
_symmetry_space_group_name_H-M 'P 21 21 21'
_atom_sites_solution_hydrogens geom
_atom_sites_solution_primary direct
_atom_sites_solution_secondary difmap
_cell_angle_alpha 90.00
_cell_angle_beta 90.00
_cell_angle_gamma 90.00
_cell_formula_units_Z 4
_cell_length_a 6.0069(3)
_cell_length_b 11.6812(6)
_cell_length_c 18.3798(9)
_cell_measurement_reflns_used 3933
_cell_measurement_temperature 273(2)
_cell_measurement_theta_max 22.26
_cell_measurement_theta_min 2.22
_cell_volume 1289.67(11)
_computing_cell_refinement 'SMART (Bruker, 1999)'
_computing_data_collection 'SMART (Bruker, 1999)'
_computing_data_reduction 'SAINT (Bruker, 1999)'
_computing_molecular_graphics 'SHELXTL (Bruker, 1999)'
_computing_publication_material 'SHELXTL (Bruker, 1999)'
_computing_structure_refinement 'SHELXL97 (Sheldrick, 1997)'
_computing_structure_solution 'SHELXS97 (Sheldrick, 1997)'
_diffrn_ambient_temperature 273(2)
_diffrn_measured_fraction_theta_full 1.000
_diffrn_measured_fraction_theta_max 1.000
_diffrn_measurement_device_type 'CCD area-detector'
_diffrn_measurement_method '\f and \w scans'
_diffrn_radiation_monochromator graphite
_diffrn_radiation_source 'fine-focus sealed tube'
_diffrn_radiation_type MoK\a
_diffrn_radiation_wavelength 0.71073
_diffrn_reflns_av_R_equivalents 0.0310
_diffrn_reflns_av_sigmaI/netI 0.0220
_diffrn_reflns_limit_h_max 7
_diffrn_reflns_limit_h_min -7
_diffrn_reflns_limit_k_max 13
_diffrn_reflns_limit_k_min -13
_diffrn_reflns_limit_l_max 21
_diffrn_reflns_limit_l_min -21
_diffrn_reflns_number 13778
_diffrn_reflns_theta_full 25.02
_diffrn_reflns_theta_max 25.02
_diffrn_reflns_theta_min 2.07
_exptl_absorpt_coefficient_mu 0.282
_exptl_absorpt_correction_T_max 0.9751
_exptl_absorpt_correction_T_min 0.8798
_exptl_absorpt_correction_type multi-scan
_exptl_absorpt_process_details '(SADABS; Sheldrick, 1996)'
_exptl_crystal_colour colourless
_exptl_crystal_density_diffrn 1.374
_exptl_crystal_density_method 'not measured'
_exptl_crystal_description rectangular
_exptl_crystal_F_000 552
_exptl_crystal_size_max 0.40
_exptl_crystal_size_mid 0.11
_exptl_crystal_size_min 0.09
_refine_diff_density_max 0.102
_refine_diff_density_min -0.132
_refine_ls_abs_structure_details 'Flack (1983), 929 Friedel pairs'
_refine_ls_abs_structure_Flack -0.05(5)
_refine_ls_extinction_coef 0.0221(13)
_refine_ls_extinction_expression Fc^*^=kFc[1+0.001xFc^2^\l^3^/sin(2\q)]^-1/4^
_refine_ls_extinction_method SHELXL
_refine_ls_goodness_of_fit_ref 1.010
_refine_ls_hydrogen_treatment mixed
_refine_ls_matrix_type full
_refine_ls_number_parameters 217
_refine_ls_number_reflns 2272
_refine_ls_number_restraints 0
_refine_ls_restrained_S_all 1.010
_refine_ls_R_factor_all 0.0296
_refine_ls_R_factor_gt 0.0242
_refine_ls_shift/su_max 0.000
_refine_ls_shift/su_mean 0.000
_refine_ls_structure_factor_coef Fsqd
_refine_ls_weighting_details 'calc w=1/[\s^2^(Fo^2^)+(0.0303P)^2^+0.1031P] where P=(Fo^2^+2Fc^2^)/3'
_refine_ls_weighting_scheme calc
_refine_ls_wR_factor_gt 0.0585
_refine_ls_wR_factor_ref 0.0602
_reflns_number_gt 1984
_reflns_number_total 2272
_reflns_threshold_expression I>2\s(I)
_cod_data_source_file gw2018.cif
_cod_data_source_block I
_cod_depositor_comments
;
The following automatic conversions were performed:
'_symmetry_cell_setting' value 'Orthorhombic' changed to 'orthorhombic'
according to '/home/saulius/struct/CIF-dictionaries/cif_core.dic'
dictionary named 'cif_core.dic' version 2.4.1 from 2010-06-29.

Automatic conversion script
Id: cif_fix_enum 1527 2010-12-29 10:47:43Z saulius 

The following automatic conversions were performed:

'_symmetry_cell_setting' value 'Orthorhombic' changed to
'orthorhombic' according to
/home/saulius/struct/CIF-dictionaries/cif_core.dic dictionary named
'cif_core.dic' version 2.4.1 from 2010-06-29.

Automatic conversion script
Id: cif_fix_values 1715 2011-07-08 13:25:40Z adriana 
;
_cod_original_sg_symbol_Hall P2ac2ab
_cod_original_sg_symbol_H-M P212121
_cod_database_code 2217071
_cod_database_fobs_code 2217071

loop_
_symmetry_equiv_pos_as_xyz
'x, y, z'
'-x+1/2, -y, z+1/2'
'-x, y+1/2, -z+1/2'
'x+1/2, -y+1/2, -z'

loop_
_atom_site_type_symbol
_atom_site_label
_atom_site_fract_x
_atom_site_fract_y
_atom_site_fract_z
_atom_site_U_iso_or_equiv
_atom_site_adp_type
_atom_site_calc_flag
_atom_site_occupancy
Cl Cl1 -0.09134(8) 0.27844(4) 0.72352(2) 0.06349(15) Uani d 1
N N1 -0.2433(2) 0.10138(11) 0.79120(7) 0.0480(3) Uani d 1
N N2 0.4029(2) 0.27821(11) 0.89186(6) 0.0485(3) Uani d 1
C C1 -0.0786(3) 0.17247(13) 0.79054(8) 0.0460(4) Uani d 1
C C2 -0.2429(3) 0.01865(13) 0.84434(8) 0.0457(4) Uani d 1
C C3 -0.4204(3) -0.05994(15) 0.84716(10) 0.0560(4) Uani d 1
H H3 -0.533(3) -0.0514(14) 0.8119(10) 0.059(5) Uiso d 1
C C4 -0.4242(4) -0.14343(16) 0.89875(10) 0.0626(5) Uani d 1
H H4 -0.552(4) -0.1966(17) 0.9029(11) 0.082(6) Uiso d 1
C C5 -0.2529(4) -0.15120(16) 0.95073(11) 0.0640(5) Uani d 1
H H5 -0.266(3) -0.2075(15) 0.9847(10) 0.067(5) Uiso d 1
C C6 -0.0802(4) -0.07688(14) 0.94957(10) 0.0559(4) Uani d 1
H H6 0.036(3) -0.0804(14) 0.9851(10) 0.062(5) Uiso d 1
C C7 -0.0705(3) 0.01022(13) 0.89623(8) 0.0456(4) Uani d 1
C C8 0.1042(3) 0.09005(13) 0.89156(9) 0.0475(4) Uani d 1
H H8 0.228(3) 0.0865(14) 0.9251(9) 0.055(5) Uiso d 1
C C9 0.1048(3) 0.17368(13) 0.83936(8) 0.0441(4) Uani d 1
C C10 0.2813(3) 0.26074(14) 0.83700(9) 0.0481(4) Uani d 1
H H10 0.300(3) 0.3049(14) 0.7910(10) 0.057(5) Uiso d 1
C C11 0.5640(3) 0.36654(13) 0.88976(8) 0.0454(4) Uani d 1
C C12 0.7579(3) 0.35109(15) 0.93006(9) 0.0505(4) Uani d 1
H H12 0.773(3) 0.2826(14) 0.9550(9) 0.049(4) Uiso d 1
C C13 0.9205(4) 0.43458(17) 0.93071(10) 0.0602(5) Uani d 1
H H13 1.044(3) 0.4184(14) 0.9571(10) 0.057(5) Uiso d 1
C C14 0.8916(4) 0.53449(17) 0.89224(11) 0.0662(5) Uani d 1
H H14 1.005(4) 0.5924(17) 0.8927(11) 0.082(7) Uiso d 1
C C15 0.6971(4) 0.55175(17) 0.85356(11) 0.0630(5) Uani d 1
H H15 0.672(3) 0.6234(17) 0.8277(11) 0.070(6) Uiso d 1
C C16 0.5336(3) 0.46919(15) 0.85239(9) 0.0522(4) Uani d 1
H H16 0.395(3) 0.4831(15) 0.8266(9) 0.060(5) Uiso d 1

loop_
_atom_site_aniso_label
_atom_site_aniso_U_11
_atom_site_aniso_U_22
_atom_site_aniso_U_33
_atom_site_aniso_U_12
_atom_site_aniso_U_13
_atom_site_aniso_U_23
Cl1 0.0701(3) 0.0640(3) 0.0564(2) 0.0052(3) -0.0084(2) 0.0134(2)
N1 0.0461(7) 0.0535(7) 0.0446(7) 0.0035(7) -0.0045(6) -0.0039(6)
N2 0.0494(7) 0.0496(7) 0.0464(7) -0.0009(8) -0.0015(7) -0.0011(6)
C1 0.0509(9) 0.0476(8) 0.0396(8) 0.0064(8) 0.0009(8) -0.0037(6)
C2 0.0476(9) 0.0468(9) 0.0428(8) 0.0038(8) 0.0015(8) -0.0092(7)
C3 0.0501(10) 0.0625(11) 0.0553(10) -0.0012(10) -0.0003(10) -0.0078(9)
C4 0.0606(11) 0.0603(11) 0.0668(11) -0.0096(11) 0.0063(11) -0.0058(9)
C5 0.0800(14) 0.0523(10) 0.0598(11) -0.0048(12) 0.0020(11) 0.0055(9)
C6 0.0668(12) 0.0505(10) 0.0503(10) 0.0018(10) -0.0044(10) -0.0004(7)
C7 0.0518(10) 0.0433(8) 0.0417(8) 0.0036(8) -0.0019(9) -0.0070(7)
C8 0.0490(9) 0.0496(9) 0.0440(9) 0.0044(9) -0.0068(9) -0.0065(7)
C9 0.0471(9) 0.0458(8) 0.0394(7) 0.0024(8) -0.0004(8) -0.0054(6)
C10 0.0519(10) 0.0512(9) 0.0413(8) 0.0005(8) 0.0015(8) -0.0021(7)
C11 0.0475(9) 0.0502(9) 0.0386(7) -0.0010(8) 0.0040(7) -0.0056(7)
C12 0.0526(10) 0.0528(10) 0.0461(9) 0.0046(9) -0.0005(8) -0.0050(8)
C13 0.0459(10) 0.0762(13) 0.0583(10) 0.0014(11) -0.0034(10) -0.0122(9)
C14 0.0656(13) 0.0665(12) 0.0664(12) -0.0156(12) 0.0120(12) -0.0075(10)
C15 0.0779(14) 0.0535(11) 0.0575(11) -0.0070(10) 0.0076(10) 0.0027(9)
C16 0.0572(12) 0.0543(10) 0.0451(9) 0.0017(9) 0.0005(8) -0.0006(8)

loop_
_atom_type_symbol
_atom_type_description
_atom_type_scat_dispersion_real
_atom_type_scat_dispersion_imag
_atom_type_scat_source
C C 0.0033 0.0016 'International Tables Vol C Tables 4.2.6.8 and 6.1.1.4'
H H 0.0000 0.0000 'International Tables Vol C Tables 4.2.6.8 and 6.1.1.4'
N N 0.0061 0.0033 'International Tables Vol C Tables 4.2.6.8 and 6.1.1.4'
Cl Cl 0.1484 0.1585 'International Tables Vol C Tables 4.2.6.8 and 6.1.1.4'

loop_
_geom_angle_atom_site_label_1
_geom_angle_atom_site_label_2
_geom_angle_atom_site_label_3
_geom_angle
C1 N1 C2 117.24(14)
C10 N2 C11 119.48(13)
N1 C1 C9 126.46(14)
N1 C1 Cl1 115.37(12)
C9 C1 Cl1 118.16(12)
N1 C2 C3 118.91(16)
N1 C2 C7 122.05(15)
C3 C2 C7 119.04(16)
C4 C3 C2 120.39(19)
C4 C3 H3 123.0(11)
C2 C3 H3 116.6(11)
C3 C4 C5 120.5(2)
C3 C4 H4 121.1(12)
C5 C4 H4 118.3(12)
C6 C5 C4 120.57(18)
C6 C5 H5 122.9(13)
C4 C5 H5 116.6(13)
C5 C6 C7 120.28(19)
C5 C6 H6 121.4(11)
C7 C6 H6 118.3(11)
C8 C7 C2 117.38(14)
C8 C7 C6 123.38(17)
C2 C7 C6 119.24(18)
C9 C8 C7 121.20(16)
C9 C8 H8 118.4(10)
C7 C8 H8 120.4(10)
C8 C9 C1 115.67(15)
C8 C9 C10 121.10(15)
C1 C9 C10 123.19(14)
N2 C10 C9 120.39(15)
N2 C10 H10 122.0(10)
C9 C10 H10 117.7(10)
C12 C11 C16 118.91(17)
C12 C11 N2 117.60(14)
C16 C11 N2 123.42(15)
C13 C12 C11 120.33(17)
C13 C12 H12 122.6(11)
C11 C12 H12 117.1(11)
C14 C13 C12 120.4(2)
C14 C13 H13 123.8(11)
C12 C13 H13 115.8(11)
C13 C14 C15 119.7(2)
C13 C14 H14 120.1(13)
C15 C14 H14 120.2(13)
C16 C15 C14 120.6(2)
C16 C15 H15 118.8(12)
C14 C15 H15 120.6(12)
C15 C16 C11 120.08(18)
C15 C16 H16 120.1(11)
C11 C16 H16 119.8(11)

loop_
_geom_bond_atom_site_label_1
_geom_bond_atom_site_label_2
_geom_bond_distance
Cl1 C1 1.7479(16)
N1 C1 1.291(2)
N1 C2 1.374(2)
N2 C10 1.261(2)
N2 C11 1.415(2)
C1 C9 1.421(2)
C2 C3 1.408(3)
C2 C7 1.411(2)
C3 C4 1.360(3)
C3 H3 0.940(19)
C4 C5 1.407(3)
C4 H4 0.99(2)
C5 C6 1.353(3)
C5 H5 0.910(18)
C6 C7 1.414(2)
C6 H6 0.956(19)
C7 C8 1.406(3)
C8 C9 1.369(2)
C8 H8 0.968(18)
C9 C10 1.470(2)
C10 H10 0.997(17)
C11 C12 1.392(2)
C11 C16 1.394(2)
C12 C13 1.380(3)
C12 H12 0.926(16)
C13 C14 1.375(3)
C13 H13 0.906(19)
C14 C15 1.383(3)
C14 H14 0.96(2)
C15 C16 1.377(3)
C15 H15 0.97(2)
C16 H16 0.972(19)

loop_
_geom_hbond_atom_site_label_D
_geom_hbond_atom_site_label_H
_geom_hbond_atom_site_label_A
_geom_hbond_site_symmetry_A
_geom_hbond_distance_DH
_geom_hbond_distance_HA
_geom_hbond_distance_DA
_geom_hbond_angle_DHA
_geom_hbond_publ_flag
C10 H10 Cl1 1_555 0.997(17) 2.68 3.0667 104 yes
C6 H6 Cg2 3_455 0.956(19) 2.96 3.7550(10) 142 yes

loop_
_cod_related_entry_id
_cod_related_entry_database
_cod_related_entry_code
1 ChemSpider 30655412
